data_1546211
loop_
_publ_author_name
'Kumar, Gangam Srikanth'
'Kumar, Pravin'
'Kapur, Manmohan'

_publ_section_title
;
 Traceless Directing-Group Strategy in the Ru-Catalyzed, Formal [3 + 3]
 Annulation of Anilines with Allyl Alcohols: A One-Pot, Domino Approach
 for the Synthesis of Quinolines.
;
_journal_issue 10
_journal_name_full 'Organic letters'
_journal_page_first 2494
_journal_page_last 2497
_journal_paper_doi 10.1021/acs.orglett.7b00715
_journal_volume 19
_journal_year 2017
_chemical_formula_moiety 'C16 H12 Br N'
_chemical_formula_sum 'C16 H12 Br N'
_chemical_formula_weight 298.17
_space_group_crystal_system triclinic
_space_group_IT_number 2
_space_group_name_Hall '-P 1'
_space_group_name_H-M_alt 'P -1'
_symmetry_space_group_name_Hall '-P 1'
_symmetry_space_group_name_H-M 'P -1'
_atom_sites_solution_hydrogens geom
_audit_creation_method SHELXL-2014/6
_cell_angle_alpha 67.332(2)
_cell_angle_beta 89.169(2)
_cell_angle_gamma 81.812(2)
_cell_formula_units_Z 2
_cell_length_a 4.4612(2)
_cell_length_b 11.7056(5)
_cell_length_c 13.0331(5)
_cell_measurement_reflns_used 6614
_cell_measurement_temperature 296(2)
_cell_measurement_theta_max 25.05
_cell_measurement_theta_min 3.00
_cell_volume 621.02(5)
_computing_cell_refinement 'Bruker SAINT'
_computing_data_collection 'Bruker APEX2'
_computing_data_reduction 'Bruker SAINT'
_computing_molecular_graphics 'Bruker SHELXTL'
_computing_publication_material 'Bruker SHELXTL'
_computing_structure_refinement 'SHELXL-2014 (Sheldrick 2014)'
_computing_structure_solution 'SHELXS-97 (Sheldrick 2008)'
_diffrn_ambient_temperature 296(2)
_diffrn_measured_fraction_theta_full 0.998
_diffrn_measured_fraction_theta_max 0.998
_diffrn_measurement_device_type 'Bruker APEX-II CCD'
_diffrn_measurement_method '\f and \w scans'
_diffrn_radiation_type MoK\a
_diffrn_radiation_wavelength 0.71073
_diffrn_reflns_av_R_equivalents 0.0184
_diffrn_reflns_av_unetI/netI 0.0152
_diffrn_reflns_Laue_measured_fraction_full 0.998
_diffrn_reflns_Laue_measured_fraction_max 0.998
_diffrn_reflns_limit_h_max 5
_diffrn_reflns_limit_h_min -5
_diffrn_reflns_limit_k_max 13
_diffrn_reflns_limit_k_min -13
_diffrn_reflns_limit_l_max 15
_diffrn_reflns_limit_l_min -15
_diffrn_reflns_number 9852
_diffrn_reflns_point_group_measured_fraction_full 0.998
_diffrn_reflns_point_group_measured_fraction_max 0.998
_diffrn_reflns_theta_full 25.242
_diffrn_reflns_theta_max 25.066
_diffrn_reflns_theta_min 1.695
_exptl_absorpt_coefficient_mu 3.288
_exptl_absorpt_correction_T_max 0.454
_exptl_absorpt_correction_T_min 0.261
_exptl_absorpt_correction_type multi-scan
_exptl_absorpt_process_details MULTI-SCAN
_exptl_crystal_colour YELLOW
_exptl_crystal_density_diffrn 1.594
_exptl_crystal_description BLOCK
_exptl_crystal_F_000 300
_exptl_crystal_size_max 0.46
_exptl_crystal_size_mid 0.35
_exptl_crystal_size_min 0.24
_refine_diff_density_max 0.258
_refine_diff_density_min -0.229
_refine_diff_density_rms 0.048
_refine_ls_extinction_method none
_refine_ls_goodness_of_fit_ref 1.020
_refine_ls_hydrogen_treatment constr
_refine_ls_matrix_type full
_refine_ls_number_parameters 163
_refine_ls_number_reflns 2214
_refine_ls_number_restraints 0
_refine_ls_restrained_S_all 1.020
_refine_ls_R_factor_all 0.0187
_refine_ls_R_factor_gt 0.0176
_refine_ls_shift/su_max 0.000
_refine_ls_shift/su_mean 0.000
_refine_ls_structure_factor_coef Fsqd
_refine_ls_weighting_details 'w=1/[\s^2^(Fo^2^)+(0.0266P)^2^+0.3195P] where P=(Fo^2^+2Fc^2^)/3'
_refine_ls_weighting_scheme calc
_refine_ls_wR_factor_gt 0.0471
_refine_ls_wR_factor_ref 0.0476
_reflns_Friedel_coverage 0.000
_reflns_number_gt 2114
_reflns_number_total 2214
_reflns_threshold_expression 'I > 2\s(I)'
_cod_data_source_file ol7b00715_si_002.cif
_cod_data_source_block SP-1
_cod_depositor_comments
;
The following automatic conversions were performed:

'_exptl_absorpt_correction_type' value 'MULTI-SCAN' changed to
'multi-scan' according to
/home/data/users/saulius/crontab/automatic-downloads/current/ACS/lib/dictionaries/cif_core.dic
dictionary named 'cif_core.dic' version 2.4.2 from 2011-04-26.

Automatic conversion script
Id: cif_fix_values 4973 2017-02-22 13:04:09Z antanas 
;
_cod_database_code 1546211
_shelx_space_group_comment
;
The symmetry employed for this shelxl refinement is uniquely defined
by the following loop, which should always be used as a source of
symmetry information in preference to the above space-group names.
They are only intended as comments.
;
_shelxl_version_number 2014/6

loop_
_space_group_symop_operation_xyz
'x, y, z'
'-x, -y, -z'

loop_
_atom_site_label
_atom_site_type_symbol
_atom_site_fract_x
_atom_site_fract_y
_atom_site_fract_z
_atom_site_U_iso_or_equiv
_atom_site_adp_type
_atom_site_occupancy
_atom_site_site_symmetry_order
_atom_site_calc_flag
_atom_site_refinement_flags_posn
_atom_site_refinement_flags_adp
Br1 Br 1.46010(4) 0.73797(2) -0.21698(2) 0.02536(7) Uani 1 1 d . .
C1 C 1.2024(4) 0.75580(16) -0.10492(14) 0.0194(3) Uani 1 1 d . .
C3 C 0.9469(4) 0.66722(15) 0.06396(13) 0.0182(3) Uani 1 1 d . .
C2 C 1.1523(4) 0.65301(16) -0.01526(14) 0.0199(3) Uani 1 1 d . .
H2 H 1.2522 0.5742 -0.0062 0.024 Uiso 1 1 calc R U
C4 C 1.0592(4) 0.87754(16) -0.12083(14) 0.0218(4) Uani 1 1 d . .
H4 H 1.1001 0.9464 -0.1823 0.026 Uiso 1 1 calc R U
C7 C 0.8740(4) 0.56530(16) 0.15765(14) 0.0220(4) Uani 1 1 d . .
H7 H 0.9653 0.4842 0.1706 0.026 Uiso 1 1 calc R U
C6 C 0.7987(4) 0.78874(16) 0.04899(13) 0.0188(3) Uani 1 1 d . .
C9 C 0.5371(4) 0.71157(17) 0.20922(14) 0.0207(4) Uani 1 1 d . .
C8 C 0.6690(4) 0.58699(17) 0.22878(14) 0.0231(4) Uani 1 1 d . .
H8 H 0.6158 0.5205 0.2899 0.028 Uiso 1 1 calc R U
C5 C 0.8602(4) 0.89292(16) -0.04491(14) 0.0211(4) Uani 1 1 d . .
H5 H 0.7643 0.9727 -0.0551 0.025 Uiso 1 1 calc R U
C10 C 0.3285(4) 0.73764(18) 0.29246(15) 0.0251(4) Uani 1 1 d . .
H10A H 0.2254 0.6661 0.3302 0.030 Uiso 1 1 calc R U
H10B H 0.1763 0.8094 0.2540 0.030 Uiso 1 1 calc R U
N1 N 0.5971(3) 0.80908(13) 0.12271(11) 0.0201(3) Uani 1 1 d . .
C11 C 0.5076(4) 0.76342(16) 0.37702(14) 0.0204(4) Uani 1 1 d . .
C16 C 0.5394(4) 0.88494(17) 0.36182(15) 0.0249(4) Uani 1 1 d . .
H16 H 0.4437 0.9514 0.3003 0.030 Uiso 1 1 calc R U
C12 C 0.6554(4) 0.66636(18) 0.46913(15) 0.0287(4) Uani 1 1 d . .
H12 H 0.6398 0.5841 0.4803 0.034 Uiso 1 1 calc R U
C15 C 0.7112(5) 0.9086(2) 0.43678(17) 0.0326(4) Uani 1 1 d . .
H15 H 0.7301 0.9907 0.4253 0.039 Uiso 1 1 calc R U
C14 C 0.8544(5) 0.8115(2) 0.52839(16) 0.0348(5) Uani 1 1 d . .
H14 H 0.9695 0.8276 0.5789 0.042 Uiso 1 1 calc R U
C13 C 0.8255(4) 0.6901(2) 0.54453(15) 0.0354(5) Uani 1 1 d . .
H13 H 0.9207 0.6239 0.6064 0.043 Uiso 1 1 calc R U

loop_
_atom_site_aniso_label
_atom_site_aniso_U_11
_atom_site_aniso_U_22
_atom_site_aniso_U_33
_atom_site_aniso_U_23
_atom_site_aniso_U_13
_atom_site_aniso_U_12
Br1 0.02367(11) 0.02821(11) 0.02570(11) -0.01290(8) 0.00389(7) -0.00176(7)
C1 0.0158(8) 0.0235(9) 0.0211(8) -0.0115(7) -0.0019(6) -0.0013(7)
C3 0.0171(8) 0.0187(8) 0.0197(8) -0.0092(7) -0.0055(6) 0.0004(6)
C2 0.0188(8) 0.0186(8) 0.0234(8) -0.0110(7) -0.0055(7) 0.0025(7)
C4 0.0228(9) 0.0187(9) 0.0229(8) -0.0067(7) -0.0017(7) -0.0030(7)
C7 0.0251(9) 0.0171(8) 0.0227(8) -0.0078(7) -0.0055(7) 0.0011(7)
C6 0.0162(8) 0.0205(9) 0.0222(8) -0.0116(7) -0.0039(6) -0.0007(7)
C9 0.0163(8) 0.0259(9) 0.0231(8) -0.0128(7) -0.0033(6) -0.0035(7)
C8 0.0241(9) 0.0226(9) 0.0212(8) -0.0067(7) -0.0023(7) -0.0043(7)
C5 0.0208(9) 0.0162(8) 0.0259(9) -0.0087(7) -0.0029(7) 0.0004(7)
C10 0.0176(9) 0.0303(10) 0.0295(9) -0.0135(8) 0.0037(7) -0.0053(7)
N1 0.0164(7) 0.0219(8) 0.0238(7) -0.0114(6) -0.0018(6) -0.0008(6)
C11 0.0150(8) 0.0260(9) 0.0212(8) -0.0101(7) 0.0083(6) -0.0040(7)
C16 0.0244(9) 0.0238(9) 0.0247(9) -0.0083(7) 0.0036(7) -0.0010(7)
C12 0.0307(10) 0.0245(10) 0.0268(9) -0.0052(8) 0.0068(8) -0.0053(8)
C15 0.0338(11) 0.0352(11) 0.0372(11) -0.0216(9) 0.0074(8) -0.0106(9)
C14 0.0285(10) 0.0572(14) 0.0267(10) -0.0229(10) 0.0044(8) -0.0134(9)
C13 0.0294(10) 0.0458(13) 0.0203(9) -0.0031(8) 0.0001(8) 0.0008(9)

loop_
_atom_type_symbol
_atom_type_description
_atom_type_scat_dispersion_real
_atom_type_scat_dispersion_imag
_atom_type_scat_source
C C 0.0033 0.0016 'International Tables Vol C Tables 4.2.6.8 and 6.1.1.4'
H H 0.0000 0.0000 'International Tables Vol C Tables 4.2.6.8 and 6.1.1.4'
N N 0.0061 0.0033 'International Tables Vol C Tables 4.2.6.8 and 6.1.1.4'
Br Br -0.2901 2.4595 'International Tables Vol C Tables 4.2.6.8 and 6.1.1.4'

loop_
_geom_angle_atom_site_label_1
_geom_angle_atom_site_label_2
_geom_angle_atom_site_label_3
_geom_angle
C2 C1 C4 122.12(16)
C2 C1 Br1 120.08(13)
C4 C1 Br1 117.76(13)
C7 C3 C2 123.12(15)
C7 C3 C6 117.45(15)
C2 C3 C6 119.41(15)
C1 C2 C3 119.32(15)
C5 C4 C1 119.29(16)
C8 C7 C3 119.36(16)
N1 C6 C5 118.38(15)
N1 C6 C3 122.37(15)
C5 C6 C3 119.25(15)
N1 C9 C8 123.02(16)
N1 C9 C10 116.92(15)
C8 C9 C10 120.00(16)
C7 C8 C9 119.58(16)
C4 C5 C6 120.60(16)
C9 C10 C11 110.26(14)
C9 N1 C6 118.18(14)
C16 C11 C12 118.05(16)
C16 C11 C10 120.73(16)
C12 C11 C10 121.16(16)
C15 C16 C11 120.93(17)
C13 C12 C11 121.04(18)
C14 C15 C16 120.45(19)
C15 C14 C13 119.30(18)
C12 C13 C14 120.23(18)

loop_
_geom_bond_atom_site_label_1
_geom_bond_atom_site_label_2
_geom_bond_distance
Br1 C1 1.9015(17)
C1 C2 1.360(2)
C1 C4 1.414(2)
C3 C7 1.413(2)
C3 C2 1.412(2)
C3 C6 1.421(2)
C4 C5 1.366(3)
C7 C8 1.361(3)
C6 N1 1.371(2)
C6 C5 1.413(2)
C9 N1 1.316(2)
C9 C8 1.418(2)
C9 C10 1.510(2)
C10 C11 1.515(2)
C11 C16 1.386(3)
C11 C12 1.387(2)
C16 C15 1.382(3)
C12 C13 1.382(3)
C15 C14 1.377(3)
C14 C13 1.380(3)
